data_4128653
loop_
_publ_author_name
'Frentzel-Beyme, Louis'
'Klo\&s, Marvin'
'Kolodzeiski, Pascal'
'Pallach, Roman'
'Henke, Sebastian'

_publ_section_title
;
 Meltable Mixed-Linker Zeolitic Imidazolate Frameworks and Their
 Microporous Glasses: From Melting Point Engineering to Selective
 Hydrocarbon Sorption.
;
_journal_issue 31
_journal_name_full 'Journal of the American Chemical Society'
_journal_page_first 12362
_journal_page_last 12371
_journal_paper_doi 10.1021/jacs.9b05558
_journal_volume 141
_journal_year 2019
_chemical_absolute_configuration ad
_chemical_formula_moiety 'C6 H6 Co N4'
_chemical_formula_sum 'C6 H6 Co N4'
_chemical_formula_weight 193.08
_space_group_crystal_system tetragonal
_space_group_IT_number 110
_space_group_name_Hall 'I 4bw -2c'
_space_group_name_H-M_alt 'I 41 c d'
_atom_sites_solution_hydrogens geom
_audit_creation_date 2019-02-21
_audit_creation_method
;
Olex2 1.2
(compiled May 18 2018 14:05:52 for OlexSys, GUI svn.r5506)
;
_cell_angle_alpha 90
_cell_angle_beta 90
_cell_angle_gamma 90
_cell_formula_units_Z 32
_cell_length_a 23.3963(6)
_cell_length_b 23.3963(6)
_cell_length_c 12.4649(3)
_cell_measurement_reflns_used 9190
_cell_measurement_temperature 100(2)
_cell_measurement_theta_max 36.32
_cell_measurement_theta_min 2.54
_cell_volume 6823.1(3)
_computing_cell_refinement 'SAINT V8.38A (?, 2016)'
_computing_data_reduction 'SAINT V8.38A (?, 2016)'
_computing_molecular_graphics 'Olex2 (Dolomanov et al., 2009)'
_computing_publication_material 'Olex2 (Dolomanov et al., 2009)'
_computing_structure_refinement 'ShelXL (Sheldrick, 2015)'
_diffrn_ambient_temperature 100.0
_diffrn_measured_fraction_theta_full 0.994
_diffrn_measured_fraction_theta_max 0.998
_diffrn_measurement_device_type 'Bruker APEX-II CCD'
_diffrn_measurement_method '\f and \w scans'
_diffrn_radiation_type MoK\a
_diffrn_radiation_wavelength 0.71073
_diffrn_reflns_av_R_equivalents 0.0289
_diffrn_reflns_av_unetI/netI 0.0210
_diffrn_reflns_Laue_measured_fraction_full 0.994
_diffrn_reflns_Laue_measured_fraction_max 0.998
_diffrn_reflns_limit_h_max 38
_diffrn_reflns_limit_h_min -38
_diffrn_reflns_limit_k_max 38
_diffrn_reflns_limit_k_min -38
_diffrn_reflns_limit_l_max 20
_diffrn_reflns_limit_l_min -20
_diffrn_reflns_number 45835
_diffrn_reflns_point_group_measured_fraction_full 0.994
_diffrn_reflns_point_group_measured_fraction_max 0.996
_diffrn_reflns_theta_full 25.242
_diffrn_reflns_theta_max 36.321
_diffrn_reflns_theta_min 2.541
_diffrn_standards_number 0
_exptl_absorpt_coefficient_mu 1.952
_exptl_absorpt_correction_T_max 0.7471
_exptl_absorpt_correction_T_min 0.5944
_exptl_absorpt_correction_type multi-scan
_exptl_absorpt_process_details
'SADABS-2016/2 (Bruker,2016/2) was used for absorption correction. wR2(int) was 0.0794 before and 0.0485 after correction. The Ratio of minimum to maximum transmission is 0.7956. The \l/2 correction factor is Not present.'
_exptl_crystal_colour 'dark violet'
_exptl_crystal_colour_modifier dark
_exptl_crystal_colour_primary violet
_exptl_crystal_density_diffrn 1.504
_exptl_crystal_description prism
_exptl_crystal_F_000 3104
_exptl_crystal_size_max 0.612
_exptl_crystal_size_mid 0.492
_exptl_crystal_size_min 0.422
_refine_diff_density_max 0.393
_refine_diff_density_min -0.553
_refine_diff_density_rms 0.053
_refine_ls_abs_structure_details
;
 Flack x determined using 3606 quotients [(I+)-(I-)]/[(I+)+(I-)]
 (Parsons, Flack and Wagner, Acta Cryst. B69 (2013) 249-259).
;
_refine_ls_abs_structure_Flack 0.003(3)
_refine_ls_extinction_method none
_refine_ls_goodness_of_fit_ref 1.123
_refine_ls_hydrogen_treatment constr
_refine_ls_matrix_type full
_refine_ls_number_parameters 199
_refine_ls_number_reflns 8241
_refine_ls_number_restraints 1
_refine_ls_restrained_S_all 1.123
_refine_ls_R_factor_all 0.0225
_refine_ls_R_factor_gt 0.0204
_refine_ls_shift/su_max 0.003
_refine_ls_shift/su_mean 0.000
_refine_ls_structure_factor_coef Fsqd
_refine_ls_weighting_details 'w=1/[\s^2^(Fo^2^)+(0.0292P)^2^+1.7595P] where P=(Fo^2^+2Fc^2^)/3'
_refine_ls_weighting_scheme calc
_refine_ls_wR_factor_gt 0.0533
_refine_ls_wR_factor_ref 0.0577
_reflns_Friedel_coverage 0.925
_reflns_Friedel_fraction_full 0.993
_reflns_Friedel_fraction_max 0.994
_reflns_number_gt 7878
_reflns_number_total 8241
_reflns_threshold_expression 'I > 2\s(I)'
_cod_data_source_file VT_ZIF-zni_Co_100K.cif
_cod_data_source_block pk59zni_co_100k_red
_cod_original_cell_volume 6823.1(4)
_cod_database_code 4128653
_shelx_shelxl_version_number 2014/7
_shelx_space_group_comment
;
The symmetry employed for this shelxl refinement is uniquely defined
by the following loop, which should always be used as a source of
symmetry information in preference to the above space-group names.
They are only intended as comments.
;
_shelx_estimated_absorpt_t_max 0.493
_shelx_estimated_absorpt_t_min 0.381
_olex2_refinement_description
;
1. Fixed Uiso
 At 1.2 times of:
  All C(H) groups
2.a Aromatic/amide H refined with riding coordinates:
 C21(H21), C11(H11), C41(H41), C31(H31), C43(H43), C13(H13), C23(H23),
 C22(H22), C42(H42), C33(H33), C12(H12), C32(H32)
;
_olex2_submission_special_instructions 'No special instructions were received'

loop_
_space_group_symop_operation_xyz
'x, y, z'
'-x+1/2, -y+1/2, z+1/2'
'-y, x+1/2, z+1/4'
'y+1/2, -x, z+3/4'
'x, -y, z+1/2'
'-x+1/2, y+1/2, z'
'-y, -x+1/2, z+3/4'
'y+1/2, x, z+1/4'
'x+1/2, y+1/2, z+1/2'
'-x+1, -y+1, z+1'
'-y+1/2, x+1, z+3/4'
'y+1, -x+1/2, z+5/4'
'x+1/2, -y+1/2, z+1'
'-x+1, y+1, z+1/2'
'-y+1/2, -x+1, z+5/4'
'y+1, x+1/2, z+3/4'

loop_
_atom_site_label
_atom_site_type_symbol
_atom_site_fract_x
_atom_site_fract_y
_atom_site_fract_z
_atom_site_U_iso_or_equiv
_atom_site_adp_type
_atom_site_occupancy
_atom_site_site_symmetry_order
_atom_site_calc_flag
_atom_site_refinement_flags_posn
Co1 Co 0.40186(2) 0.64636(2) 0.45558(2) 0.01345(4) Uani 1 1 d .
Co2 Co 0.34976(2) 0.39548(2) 0.41314(2) 0.01379(4) Uani 1 1 d .
N12 N 0.35768(6) 0.47846(6) 0.38155(12) 0.0181(2) Uani 1 1 d .
N22 N 0.57799(5) 0.63031(6) 0.48234(11) 0.0173(2) Uani 1 1 d .
N41 N 0.37420(5) 0.70414(5) 0.35163(10) 0.0154(2) Uani 1 1 d .
N42 N 0.37192(5) 0.78052(5) 0.24347(10) 0.01457(19) Uani 1 1 d .
N31 N 0.36055(6) 0.65252(6) 0.59397(12) 0.0179(2) Uani 1 1 d .
N11 N 0.38209(6) 0.57088(6) 0.39084(11) 0.0180(2) Uani 1 1 d .
N21 N 0.48469(5) 0.65139(5) 0.48998(11) 0.0169(2) Uani 1 1 d .
N32 N 0.34026(6) 0.63864(6) 0.76752(11) 0.0178(2) Uani 1 1 d .
C21 C 0.52572(6) 0.62133(7) 0.44122(13) 0.0182(2) Uani 1 1 d .
H21 H 0.5186 0.5961 0.3831 0.022 Uiso 1 1 calc R
C11 C 0.37775(7) 0.52115(7) 0.44252(13) 0.0200(3) Uani 1 1 d .
H11 H 0.3880 0.5164 0.5158 0.024 Uiso 1 1 calc R
C41 C 0.40193(6) 0.75058(7) 0.31614(13) 0.0150(2) Uani 1 1 d .
H41 H 0.4390 0.7612 0.3400 0.018 Uiso 1 1 calc R
C31 C 0.38104(7) 0.64260(7) 0.69236(13) 0.0189(2) Uani 1 1 d .
H31 H 0.4206 0.6387 0.7075 0.023 Uiso 1 1 calc R
C43 C 0.32131(6) 0.75076(6) 0.23146(12) 0.0172(2) Uani 1 1 d .
H43 H 0.2908 0.7609 0.1850 0.021 Uiso 1 1 calc R
C13 C 0.34810(9) 0.50310(8) 0.28233(14) 0.0274(3) Uani 1 1 d .
H13 H 0.3335 0.4841 0.2207 0.033 Uiso 1 1 calc R
C23 C 0.56958(7) 0.66862(7) 0.56475(13) 0.0195(3) Uani 1 1 d .
H23 H 0.5984 0.6834 0.6108 0.023 Uiso 1 1 calc R
C22 C 0.51265(7) 0.68183(7) 0.56908(13) 0.0205(3) Uani 1 1 d .
H22 H 0.4953 0.7076 0.6182 0.025 Uiso 1 1 calc R
C42 C 0.32257(6) 0.70431(6) 0.29761(13) 0.0176(2) Uani 1 1 d .
H42 H 0.2930 0.6768 0.3052 0.021 Uiso 1 1 calc R
C33 C 0.29007(7) 0.64622(9) 0.71253(15) 0.0284(4) Uani 1 1 d .
H33 H 0.2529 0.6455 0.7432 0.034 Uiso 1 1 calc R
C12 C 0.36320(10) 0.55944(8) 0.28818(14) 0.0279(4) Uani 1 1 d .
H12 H 0.3610 0.5863 0.2311 0.033 Uiso 1 1 calc R
C32 C 0.30214(7) 0.65499(9) 0.60660(15) 0.0282(4) Uani 1 1 d .
H32 H 0.2750 0.6616 0.5513 0.034 Uiso 1 1 calc R

loop_
_atom_site_aniso_label
_atom_site_aniso_U_11
_atom_site_aniso_U_22
_atom_site_aniso_U_33
_atom_site_aniso_U_23
_atom_site_aniso_U_13
_atom_site_aniso_U_12
Co1 0.01240(8) 0.01435(8) 0.01359(8) 0.00369(7) 0.00046(6) 0.00031(6)
Co2 0.01165(8) 0.01514(8) 0.01458(9) -0.00079(7) 0.00232(7) -0.00035(6)
N12 0.0208(6) 0.0167(5) 0.0166(5) 0.0010(4) -0.0016(4) -0.0011(4)
N22 0.0134(5) 0.0181(5) 0.0206(5) -0.0031(4) -0.0023(4) -0.0003(4)
N41 0.0146(5) 0.0157(5) 0.0159(5) 0.0031(4) -0.0008(4) -0.0002(4)
N42 0.0160(5) 0.0127(4) 0.0150(4) 0.0019(4) -0.0008(4) 0.0004(4)
N31 0.0150(5) 0.0214(6) 0.0174(5) 0.0046(5) 0.0023(4) 0.0025(4)
N11 0.0206(6) 0.0159(5) 0.0174(5) 0.0032(4) -0.0020(4) -0.0014(4)
N21 0.0137(5) 0.0177(5) 0.0192(5) -0.0008(4) -0.0003(4) -0.0006(4)
N32 0.0165(5) 0.0207(5) 0.0162(5) 0.0043(4) 0.0040(4) 0.0015(4)
C21 0.0136(5) 0.0215(6) 0.0195(6) -0.0055(5) -0.0007(5) -0.0006(4)
C11 0.0263(7) 0.0166(6) 0.0172(6) 0.0028(5) -0.0022(5) -0.0018(5)
C41 0.0155(5) 0.0149(5) 0.0147(5) 0.0023(4) -0.0021(4) -0.0011(5)
C31 0.0144(5) 0.0258(6) 0.0165(5) 0.0043(5) 0.0020(5) -0.0006(5)
C43 0.0141(5) 0.0177(6) 0.0199(6) 0.0037(5) -0.0022(5) 0.0011(4)
C13 0.0424(10) 0.0204(7) 0.0193(6) 0.0017(6) -0.0101(7) -0.0037(6)
C23 0.0172(6) 0.0203(6) 0.0208(6) -0.0039(5) -0.0020(5) -0.0037(5)
C22 0.0185(6) 0.0203(6) 0.0226(6) -0.0053(5) 0.0015(5) -0.0020(5)
C42 0.0129(5) 0.0176(6) 0.0222(6) 0.0057(5) -0.0006(5) -0.0008(4)
C33 0.0156(6) 0.0457(10) 0.0238(7) 0.0120(7) 0.0060(6) 0.0090(6)
C12 0.0447(10) 0.0195(7) 0.0195(6) 0.0048(6) -0.0087(7) -0.0019(6)
C32 0.0160(6) 0.0469(11) 0.0217(7) 0.0123(7) 0.0025(5) 0.0079(6)

loop_
_atom_type_symbol
_atom_type_description
_atom_type_scat_dispersion_real
_atom_type_scat_dispersion_imag
_atom_type_scat_source
C C 0.0033 0.0016 'International Tables Vol C Tables 4.2.6.8 and 6.1.1.4'
H H 0.0000 0.0000 'International Tables Vol C Tables 4.2.6.8 and 6.1.1.4'
Co Co 0.3494 0.9721 'International Tables Vol C Tables 4.2.6.8 and 6.1.1.4'
N N 0.0061 0.0033 'International Tables Vol C Tables 4.2.6.8 and 6.1.1.4'

loop_
_geom_angle_atom_site_label_1
_geom_angle_atom_site_label_2
_geom_angle_atom_site_label_3
_geom_angle
_geom_angle_site_symmetry_1
_geom_angle_site_symmetry_3
N41 Co1 N31 111.11(6) . .
N41 Co1 N11 105.28(5) . .
N41 Co1 N21 114.78(5) . .
N31 Co1 N11 107.65(6) . .
N31 Co1 N21 106.45(6) . .
N21 Co1 N11 111.43(5) . .
N12 Co2 N22 107.60(6) . 10_554
N12 Co2 N32 102.75(6) . 5_564
N22 Co2 N32 111.56(6) 10_554 5_564
N42 Co2 N12 116.57(5) 8_455 .
N42 Co2 N22 113.00(6) 8_455 10_554
N42 Co2 N32 104.90(5) 8_455 5_564
C11 N12 Co2 130.37(11) . .
C11 N12 C13 104.67(14) . .
C13 N12 Co2 124.66(12) . .
C21 N22 Co2 124.09(11) . 10_554
C21 N22 C23 104.86(13) . .
C23 N22 Co2 129.90(11) . 10_554
C41 N41 Co1 127.64(10) . .
C41 N41 C42 105.06(12) . .
C42 N41 Co1 127.28(10) . .
C41 N42 Co2 128.42(10) . 16_454
C41 N42 C43 104.97(12) . .
C43 N42 Co2 126.52(10) . 16_454
C31 N31 Co1 127.64(11) . .
C31 N31 C32 104.97(14) . .
C32 N31 Co1 125.90(12) . .
C11 N11 Co1 126.45(11) . .
C11 N11 C12 104.73(13) . .
C12 N11 Co1 128.37(11) . .
C21 N21 Co1 124.82(11) . .
C21 N21 C22 104.82(13) . .
C22 N21 Co1 130.25(11) . .
C31 N32 Co2 125.75(11) . 5_565
C31 N32 C33 104.55(14) . .
C33 N32 Co2 127.01(11) . 5_565
N22 C21 H21 123.3 . .
N21 C21 N22 113.48(14) . .
N21 C21 H21 123.3 . .
N12 C11 H11 123.1 . .
N11 C11 N12 113.76(14) . .
N11 C11 H11 123.1 . .
N41 C41 N42 113.08(12) . .
N41 C41 H41 123.5 . .
N42 C41 H41 123.5 . .
N31 C31 N32 113.45(14) . .
N31 C31 H31 123.3 . .
N32 C31 H31 123.3 . .
N42 C43 H43 125.7 . .
C42 C43 N42 108.51(12) . .
C42 C43 H43 125.7 . .
N12 C13 H13 125.9 . .
C12 C13 N12 108.21(15) . .
C12 C13 H13 125.9 . .
N22 C23 H23 125.8 . .
C22 C23 N22 108.39(13) . .
C22 C23 H23 125.8 . .
N21 C22 H22 125.8 . .
C23 C22 N21 108.44(14) . .
C23 C22 H22 125.8 . .
N41 C42 H42 125.8 . .
C43 C42 N41 108.38(13) . .
C43 C42 H42 125.8 . .
N32 C33 H33 125.5 . .
C32 C33 N32 109.01(15) . .
C32 C33 H33 125.5 . .
N11 C12 H12 125.7 . .
C13 C12 N11 108.62(14) . .
C13 C12 H12 125.7 . .
N31 C32 H32 126.0 . .
C33 C32 N31 108.02(15) . .
C33 C32 H32 126.0 . .

loop_
_geom_bond_atom_site_label_1
_geom_bond_atom_site_label_2
_geom_bond_distance
_geom_bond_site_symmetry_2
Co1 N41 1.9812(12) .
Co1 N31 1.9825(14) .
Co1 N11 1.9960(13) .
Co1 N21 1.9883(13) .
Co2 N12 1.9898(14) .
Co2 N22 1.9912(13) 10_554
Co2 N42 1.9826(12) 8_455
Co2 N32 1.9953(14) 5_564
N12 C11 1.340(2) .
N12 C13 1.383(2) .
N22 Co2 1.9913(13) 10_554
N22 C21 1.3424(19) .
N22 C23 1.377(2) .
N41 C41 1.341(2) .
N41 C42 1.3830(19) .
N42 Co2 1.9827(12) 16_454
N42 C41 1.343(2) .
N42 C43 1.3818(19) .
N31 C31 1.337(2) .
N31 C32 1.377(2) .
N11 C11 1.334(2) .
N11 C12 1.380(2) .
N21 C21 1.3362(19) .
N21 C22 1.381(2) .
N32 Co2 1.9953(14) 5_565
N32 C31 1.340(2) .
N32 C33 1.371(2) .
C21 H21 0.9500 .
C11 H11 0.9500 .
C41 H41 0.9500 .
C31 H31 0.9500 .
C43 H43 0.9500 .
C43 C42 1.365(2) .
C13 H13 0.9500 .
C13 C12 1.367(3) .
C23 H23 0.9500 .
C23 C22 1.368(2) .
C22 H22 0.9500 .
C42 H42 0.9500 .
C33 H33 0.9500 .
C33 C32 1.366(3) .
C12 H12 0.9500 .
C32 H32 0.9500 .
